data_6000410
loop_
_publ_author_name
'Manson, J. L.'
'Kmety, C. R.'
'Huang, Q. Z.'
'Lynn, J. W.'
'Bendele, G. M.'
'Pagola, S.'
'Stephens, P. W.'
'Liable-Sands, L. M.'
'Rheingold, A. L.'
'Epstein, A. J.'
'Miller, J. S.'

_publ_section_title
;
 Structure and magnetic ordering of M-II[N(CN)(2)](2) (M = Co, Ni)
;
_journal_name_full 'Chemistry of Materials'
_journal_page_first 2552
_journal_page_last 2560
_journal_paper_doi 10.1021/cm980321y
_journal_volume 10
_journal_year 1998
_chemical_formula_sum 'C4 Co N6'
_space_group_name_H-M_alt 'P n n m'
_cell_angle_alpha 90.000
_cell_angle_beta 90.000
_cell_angle_gamma 90.000
_cell_length_a 5.9985
_cell_length_b 7.0711
_cell_length_c 7.4140
_cell_volume 314.47
_cod_database_code 6000410

loop_
_atom_site_label
_atom_site_fract_x
_atom_site_fract_y
_atom_site_fract_z
? ? ? ?
